data_4072852
loop_
_publ_author_name
'Ly, Hanh V.'
'Forster, Taryn D.'
'Corrente, Andrea M.'
'Eisler, Dana J.'
'Konu, Jari'
'Parvez, Masood'
'Roesler, Roland'

_publ_section_title
;
 Alkali-Metal Sandwich Complexes of a 1,2-Diaza-3,5-diborolyl Ligand
 Featuring \h1, \h2, \h3, and \h4Coordination Modes
;
_journal_issue 7
_journal_name_full Organometallics
_journal_page_first 1750
_journal_paper_doi 10.1021/om061091x
_journal_volume 26
_journal_year 2007
_chemical_formula_sum 'C32 H51 B2 N2 Na O3'
_chemical_formula_weight 556.36
_chemical_name_systematic
; 
 ? 
;
_space_group_IT_number 14
_symmetry_cell_setting monoclinic
_symmetry_space_group_name_Hall '-P 2ybc'
_symmetry_space_group_name_H-M 'P 1 21/c 1'
_atom_sites_solution_hydrogens geom
_atom_sites_solution_primary direct
_atom_sites_solution_secondary difmap
_audit_creation_method SHELXL-97
_cell_angle_alpha 90.00
_cell_angle_beta 90.48(3)
_cell_angle_gamma 90.00
_cell_formula_units_Z 4
_cell_length_a 17.466(4)
_cell_length_b 9.3578(19)
_cell_length_c 20.269(4)
_cell_measurement_temperature 173(2)
_cell_volume 3312.7(12)
_computing_cell_refinement 'Nonius DENZO'
_computing_data_collection 'Nonius COLLECT'
_computing_data_reduction 'Nonius DENZO'
_computing_molecular_graphics 'Bruker SHELXTL'
_computing_publication_material 'Bruker SHELXTL'
_computing_structure_refinement 'SHELXL-97 (Sheldrick, 1997)'
_computing_structure_solution 'SHELXS-97 (Sheldrick, 1990)'
_diffrn_ambient_temperature 173(2)
_diffrn_measured_fraction_theta_full 0.997
_diffrn_measured_fraction_theta_max 0.997
_diffrn_measurement_device_type 'Nonius Kappa CCD'
_diffrn_measurement_method 'Phi\omega scans'
_diffrn_radiation_monochromator graphite
_diffrn_radiation_source 'fine-focus sealed tube'
_diffrn_radiation_type MoK\a
_diffrn_radiation_wavelength 0.71073
_diffrn_reflns_av_R_equivalents 0.0605
_diffrn_reflns_av_sigmaI/netI 0.0806
_diffrn_reflns_limit_h_max 22
_diffrn_reflns_limit_h_min -22
_diffrn_reflns_limit_k_max 11
_diffrn_reflns_limit_k_min -12
_diffrn_reflns_limit_l_max 26
_diffrn_reflns_limit_l_min -26
_diffrn_reflns_number 36572
_diffrn_reflns_theta_full 27.49
_diffrn_reflns_theta_max 27.49
_diffrn_reflns_theta_min 3.19
_exptl_absorpt_coefficient_mu 0.080
_exptl_absorpt_correction_T_max 0.9920
_exptl_absorpt_correction_T_min 0.9888
_exptl_absorpt_correction_type integration
_exptl_crystal_density_diffrn 1.116
_exptl_crystal_density_method 'not measured'
_exptl_crystal_F_000 1208
_exptl_crystal_size_max 0.14
_exptl_crystal_size_mid 0.10
_exptl_crystal_size_min 0.10
_refine_diff_density_max 0.240
_refine_diff_density_min -0.293
_refine_diff_density_rms 0.045
_refine_ls_extinction_method none
_refine_ls_goodness_of_fit_ref 1.016
_refine_ls_hydrogen_treatment constr
_refine_ls_matrix_type full
_refine_ls_number_parameters 366
_refine_ls_number_reflns 7579
_refine_ls_number_restraints 0
_refine_ls_restrained_S_all 1.016
_refine_ls_R_factor_all 0.1356
_refine_ls_R_factor_gt 0.0593
_refine_ls_shift/su_max 0.001
_refine_ls_shift/su_mean 0.000
_refine_ls_structure_factor_coef Fsqd
_refine_ls_weighting_details 'calc w=1/[\s^2^(Fo^2^)+(0.0789P)^2^+0.5403P] where P=(Fo^2^+2Fc^2^)/3'
_refine_ls_weighting_scheme calc
_refine_ls_wR_factor_gt 0.1383
_refine_ls_wR_factor_ref 0.1727
_reflns_number_gt 3979
_reflns_number_total 7579
_reflns_threshold_expression >2sigma(I)
_cod_data_source_file om061091xsi20061130_020753.cif
_cod_data_source_block 3a
_cod_depositor_comments
;
The following automatic conversions were performed:

'_symmetry_cell_setting' value 'Monoclinic' changed to 'monoclinic'
according to /home/saulius/struct/CIF-dictionaries/cif_core.dic
dictionary named 'cif_core.dic' version 2.4.1 from
2010-06-29.

'_exptl_absorpt_correction_type' value 'Integration'
changed to 'integration' according to
/home/saulius/struct/CIF-dictionaries/cif_core.dic dictionary named
'cif_core.dic' version 2.4.1 from 2010-06-29.

Automatic conversion script
Id: cif_fix_values 1715 2011-07-08 13:25:40Z adriana 
;
_cod_original_sg_symbol_H-M P2(1)/c
_cod_database_code 4072852

loop_
_symmetry_equiv_pos_as_xyz
'x, y, z'
'-x, y+1/2, -z+1/2'
'-x, -y, -z'
'x, -y-1/2, z-1/2'

loop_
_atom_site_label
_atom_site_type_symbol
_atom_site_fract_x
_atom_site_fract_y
_atom_site_fract_z
_atom_site_U_iso_or_equiv
_atom_site_adp_type
_atom_site_occupancy
_atom_site_symmetry_multiplicity
_atom_site_calc_flag
_atom_site_refinement_flags
Na1 Na 0.21254(5) 0.75808(9) 0.30103(4) 0.0470(3) Uani 1 1 d .
C1 C 0.24081(12) 0.5080(2) 0.24894(10) 0.0358(5) Uani 1 1 d .
B1 B 0.23746(13) 0.4569(2) 0.31867(12) 0.0324(5) Uani 1 1 d .
B2 B 0.32402(14) 0.5391(3) 0.23890(12) 0.0355(6) Uani 1 1 d .
N1 N 0.31259(9) 0.47104(18) 0.35015(8) 0.0347(4) Uani 1 1 d .
N2 N 0.36636(9) 0.51174(19) 0.29962(8) 0.0377(4) Uani 1 1 d .
C2 C 0.17755(13) 0.5176(3) 0.19711(11) 0.0511(6) Uani 1 1 d .
H2A H 0.1704 0.4240 0.1763 0.077 Uiso 1 1 calc R
H2B H 0.1918 0.5878 0.1635 0.077 Uiso 1 1 calc R
H2C H 0.1298 0.5473 0.2181 0.077 Uiso 1 1 calc R
C3 C 0.34032(12) 0.3665(2) 0.39961(10) 0.0368(5) Uani 1 1 d .
H3A H 0.2943 0.3099 0.4125 0.044 Uiso 1 1 calc R
C4 C 0.39623(13) 0.2588(2) 0.37132(12) 0.0483(6) Uani 1 1 d .
H4A H 0.3739 0.2153 0.3316 0.073 Uiso 1 1 calc R
H4B H 0.4068 0.1843 0.4041 0.073 Uiso 1 1 calc R
H4C H 0.4441 0.3073 0.3599 0.073 Uiso 1 1 calc R
C5 C 0.37064(15) 0.4335(3) 0.46368(11) 0.0518(6) Uani 1 1 d .
H5A H 0.3359 0.5098 0.4777 0.078 Uiso 1 1 calc R
H5B H 0.4217 0.4735 0.4562 0.078 Uiso 1 1 calc R
H5C H 0.3737 0.3602 0.4981 0.078 Uiso 1 1 calc R
C6 C 0.43309(12) 0.5915(3) 0.32476(11) 0.0442(6) Uani 1 1 d .
H6A H 0.4503 0.5440 0.3665 0.053 Uiso 1 1 calc R
C7 C 0.49960(13) 0.5852(3) 0.27659(13) 0.0591(7) Uani 1 1 d .
H7A H 0.5099 0.4854 0.2650 0.089 Uiso 1 1 calc R
H7B H 0.5453 0.6271 0.2972 0.089 Uiso 1 1 calc R
H7C H 0.4863 0.6389 0.2366 0.089 Uiso 1 1 calc R
C8 C 0.41253(15) 0.7454(3) 0.34174(14) 0.0616(7) Uani 1 1 d .
H8A H 0.3693 0.7461 0.3722 0.092 Uiso 1 1 calc R
H8B H 0.3984 0.7968 0.3013 0.092 Uiso 1 1 calc R
H8C H 0.4567 0.7922 0.3626 0.092 Uiso 1 1 calc R
C9 C 0.16472(11) 0.4028(2) 0.35807(10) 0.0316(5) Uani 1 1 d .
C10 C 0.10534(12) 0.3326(2) 0.32445(11) 0.0364(5) Uani 1 1 d .
H10A H 0.1124 0.3081 0.2794 0.044 Uiso 1 1 calc R
C11 C 0.03629(12) 0.2972(2) 0.35423(11) 0.0412(5) Uani 1 1 d .
H11A H -0.0027 0.2495 0.3298 0.049 Uiso 1 1 calc R
C12 C 0.02510(13) 0.3322(2) 0.41990(12) 0.0450(6) Uani 1 1 d .
H12A H -0.0221 0.3102 0.4406 0.054 Uiso 1 1 calc R
C13 C 0.08287(13) 0.3995(2) 0.45518(11) 0.0438(6) Uani 1 1 d .
H13A H 0.0756 0.4230 0.5003 0.053 Uiso 1 1 calc R
C14 C 0.15148(12) 0.4327(2) 0.42473(10) 0.0355(5) Uani 1 1 d .
H14A H 0.1908 0.4773 0.4500 0.043 Uiso 1 1 calc R
C15 C 0.36228(12) 0.5898(2) 0.17217(10) 0.0372(5) Uani 1 1 d .
C16 C 0.39286(13) 0.4911(3) 0.12799(12) 0.0490(6) Uani 1 1 d .
H16A H 0.3946 0.3932 0.1402 0.059 Uiso 1 1 calc R
C17 C 0.42091(14) 0.5313(3) 0.06648(12) 0.0569(7) Uani 1 1 d .
H17A H 0.4411 0.4612 0.0375 0.068 Uiso 1 1 calc R
C18 C 0.41928(14) 0.6721(3) 0.04790(12) 0.0569(7) Uani 1 1 d .
H18A H 0.4382 0.6999 0.0060 0.068 Uiso 1 1 calc R
C19 C 0.39024(14) 0.7725(3) 0.08991(12) 0.0531(6) Uani 1 1 d .
H19A H 0.3895 0.8703 0.0774 0.064 Uiso 1 1 calc R
C20 C 0.36187(13) 0.7316(3) 0.15072(11) 0.0470(6) Uani 1 1 d .
H20A H 0.3413 0.8028 0.1789 0.056 Uiso 1 1 calc R
O1 O 0.07977(9) 0.79292(16) 0.30524(8) 0.0504(4) Uani 1 1 d .
C21 C 0.02309(13) 0.7014(2) 0.33151(13) 0.0493(6) Uani 1 1 d .
H21A H 0.0446 0.6054 0.3405 0.059 Uiso 1 1 calc R
H21B H -0.0205 0.6916 0.3003 0.059 Uiso 1 1 calc R
C22 C -0.00222(18) 0.7711(3) 0.39439(15) 0.0682(8) Uani 1 1 d .
H22A H 0.0268 0.7328 0.4326 0.082 Uiso 1 1 calc R
H22B H -0.0576 0.7552 0.4016 0.082 Uiso 1 1 calc R
C23 C 0.01459(14) 0.9296(3) 0.38480(12) 0.0523(6) Uani 1 1 d .
H23A H -0.0333 0.9863 0.3843 0.063 Uiso 1 1 calc R
H23B H 0.0487 0.9661 0.4203 0.063 Uiso 1 1 calc R
C24 C 0.05365(15) 0.9359(2) 0.31855(13) 0.0517(6) Uani 1 1 d .
H24A H 0.0173 0.9679 0.2839 0.062 Uiso 1 1 calc R
H24B H 0.0974 1.0031 0.3201 0.062 Uiso 1 1 calc R
O2 O 0.22078(9) 0.95149(17) 0.22813(8) 0.0506(4) Uani 1 1 d .
C25 C 0.17695(18) 0.9549(4) 0.16854(16) 0.0800(10) Uani 1 1 d .
H25A H 0.1772 0.8594 0.1475 0.096 Uiso 1 1 calc R
H25B H 0.1233 0.9807 0.1783 0.096 Uiso 1 1 calc R
C26 C 0.2093(2) 1.0575(6) 0.12509(19) 0.1297(19) Uani 1 1 d .
H26A H 0.1703 1.1297 0.1127 0.156 Uiso 1 1 calc R
H26B H 0.2272 1.0100 0.0844 0.156 Uiso 1 1 calc R
C27 C 0.27459(18) 1.1274(3) 0.15956(15) 0.0744(9) Uani 1 1 d .
H27A H 0.2711 1.2328 0.1562 0.089 Uiso 1 1 calc R
H27B H 0.3241 1.0957 0.1411 0.089 Uiso 1 1 calc R
C28 C 0.26632(16) 1.0790(3) 0.22961(13) 0.0583(7) Uani 1 1 d .
H28A H 0.3172 1.0590 0.2494 0.070 Uiso 1 1 calc R
H28B H 0.2409 1.1537 0.2561 0.070 Uiso 1 1 calc R
O3 O 0.22116(10) 0.87612(17) 0.40223(8) 0.0546(4) Uani 1 1 d .
C29 C 0.2466(3) 1.0157(3) 0.41681(16) 0.0966(13) Uani 1 1 d .
H29A H 0.2253 1.0839 0.3841 0.116 Uiso 1 1 calc R
H29B H 0.3031 1.0200 0.4147 0.116 Uiso 1 1 calc R
C30 C 0.2215(2) 1.0532(3) 0.48185(16) 0.0860(10) Uani 1 1 d .
H30A H 0.1757 1.1154 0.4795 0.103 Uiso 1 1 calc R
H30B H 0.2625 1.1041 0.5063 0.103 Uiso 1 1 calc R
C31 C 0.2029(2) 0.9151(4) 0.51478(14) 0.0780(9) Uani 1 1 d .
H31A H 0.2369 0.8989 0.5534 0.094 Uiso 1 1 calc R
H31B H 0.1491 0.9141 0.5297 0.094 Uiso 1 1 calc R
C32 C 0.21564(18) 0.8041(3) 0.46329(14) 0.0668(8) Uani 1 1 d .
H32A H 0.2634 0.7506 0.4727 0.080 Uiso 1 1 calc R
H32B H 0.1724 0.7357 0.4622 0.080 Uiso 1 1 calc R

loop_
_atom_site_aniso_label
_atom_site_aniso_U_11
_atom_site_aniso_U_22
_atom_site_aniso_U_33
_atom_site_aniso_U_23
_atom_site_aniso_U_13
_atom_site_aniso_U_12
Na1 0.0497(6) 0.0446(5) 0.0468(5) -0.0066(4) 0.0100(4) -0.0022(4)
C1 0.0328(12) 0.0444(12) 0.0302(11) -0.0003(10) 0.0006(9) 0.0011(10)
B1 0.0311(13) 0.0327(12) 0.0334(12) -0.0014(10) 0.0025(10) 0.0004(10)
B2 0.0355(13) 0.0367(13) 0.0344(13) -0.0010(10) 0.0060(10) 0.0038(10)
N1 0.0306(9) 0.0431(10) 0.0304(9) 0.0050(8) 0.0041(7) -0.0043(8)
N2 0.0287(9) 0.0483(10) 0.0362(10) 0.0018(8) 0.0054(7) -0.0052(8)
C2 0.0392(13) 0.0756(17) 0.0385(13) 0.0082(12) -0.0008(10) -0.0029(12)
C3 0.0332(12) 0.0417(12) 0.0356(11) 0.0033(10) -0.0008(9) -0.0019(9)
C4 0.0399(13) 0.0496(14) 0.0555(15) 0.0002(12) -0.0015(11) 0.0036(11)
C5 0.0530(15) 0.0643(16) 0.0379(13) 0.0023(12) -0.0073(11) -0.0029(13)
C6 0.0327(12) 0.0614(15) 0.0387(12) 0.0029(11) -0.0002(9) -0.0124(11)
C7 0.0323(13) 0.0875(19) 0.0575(16) -0.0011(15) 0.0060(11) -0.0094(13)
C8 0.0535(16) 0.0668(17) 0.0645(17) -0.0144(14) 0.0088(13) -0.0208(13)
C9 0.0317(11) 0.0276(10) 0.0355(11) 0.0016(9) 0.0008(9) 0.0027(9)
C10 0.0352(12) 0.0350(11) 0.0391(12) -0.0020(10) 0.0034(9) 0.0002(9)
C11 0.0337(12) 0.0378(12) 0.0520(14) -0.0001(10) 0.0015(10) -0.0032(10)
C12 0.0352(12) 0.0443(13) 0.0557(15) 0.0093(12) 0.0125(11) -0.0015(10)
C13 0.0465(14) 0.0472(13) 0.0378(12) 0.0050(11) 0.0117(10) 0.0003(11)
C14 0.0360(12) 0.0368(11) 0.0338(11) 0.0017(9) 0.0009(9) -0.0025(9)
C15 0.0286(11) 0.0494(13) 0.0337(11) 0.0010(10) 0.0028(9) 0.0032(10)
C16 0.0484(14) 0.0532(14) 0.0456(13) 0.0005(12) 0.0136(11) 0.0024(12)
C17 0.0488(15) 0.0783(19) 0.0439(14) -0.0093(13) 0.0173(12) 0.0029(13)
C18 0.0430(14) 0.092(2) 0.0360(13) 0.0153(14) 0.0075(11) 0.0002(14)
C19 0.0475(14) 0.0673(16) 0.0446(14) 0.0199(13) 0.0073(11) 0.0057(12)
C20 0.0431(13) 0.0556(14) 0.0425(13) 0.0069(11) 0.0078(10) 0.0063(11)
O1 0.0465(10) 0.0374(8) 0.0676(11) 0.0029(8) 0.0132(8) 0.0013(7)
C21 0.0427(14) 0.0408(13) 0.0644(16) 0.0085(12) -0.0054(12) -0.0050(11)
C22 0.077(2) 0.0633(18) 0.0649(18) 0.0148(14) 0.0138(15) -0.0053(15)
C23 0.0486(15) 0.0542(15) 0.0540(15) -0.0012(12) 0.0044(12) 0.0027(12)
C24 0.0524(15) 0.0353(12) 0.0674(17) 0.0038(12) 0.0142(13) 0.0028(11)
O2 0.0498(10) 0.0551(10) 0.0470(10) 0.0033(8) 0.0032(8) -0.0094(8)
C25 0.0627(19) 0.098(2) 0.079(2) 0.0036(18) -0.0239(17) -0.0143(17)
C26 0.075(2) 0.232(5) 0.082(3) 0.072(3) -0.026(2) -0.042(3)
C27 0.071(2) 0.0699(19) 0.083(2) 0.0205(17) 0.0083(16) -0.0038(16)
C28 0.0608(17) 0.0511(14) 0.0629(17) -0.0091(13) 0.0067(13) -0.0077(13)
O3 0.0703(12) 0.0473(9) 0.0462(10) -0.0073(8) 0.0026(8) -0.0061(8)
C29 0.169(4) 0.0594(18) 0.062(2) -0.0108(16) 0.015(2) -0.052(2)
C30 0.130(3) 0.0585(18) 0.069(2) -0.0156(16) -0.013(2) 0.0141(19)
C31 0.090(2) 0.097(2) 0.0467(16) 0.0007(17) 0.0081(15) 0.0056(19)
C32 0.087(2) 0.0501(15) 0.0632(18) 0.0102(14) -0.0123(15) 0.0034(15)

loop_
_atom_type_symbol
_atom_type_description
_atom_type_scat_dispersion_real
_atom_type_scat_dispersion_imag
_atom_type_scat_source
C C 0.0033 0.0016 'International Tables Vol C Tables 4.2.6.8 and 6.1.1.4'
H H 0.0000 0.0000 'International Tables Vol C Tables 4.2.6.8 and 6.1.1.4'
B B 0.0013 0.0007 'International Tables Vol C Tables 4.2.6.8 and 6.1.1.4'
N N 0.0061 0.0033 'International Tables Vol C Tables 4.2.6.8 and 6.1.1.4'
Na Na 0.0362 0.0249 'International Tables Vol C Tables 4.2.6.8 and 6.1.1.4'
O O 0.0106 0.0060 'International Tables Vol C Tables 4.2.6.8 and 6.1.1.4'

loop_
_geom_angle_atom_site_label_1
_geom_angle_atom_site_label_2
_geom_angle_atom_site_label_3
_geom_angle
O3 Na1 O2 100.66(7)
O3 Na1 O1 87.63(7)
O2 Na1 O1 88.94(7)
O3 Na1 C1 140.11(7)
O2 Na1 C1 115.08(7)
O1 Na1 C1 109.22(7)
O3 Na1 B1 110.27(7)
O2 Na1 B1 145.74(7)
O1 Na1 B1 106.30(7)
C1 Na1 B1 31.13(7)
O3 Na1 B2 129.32(8)
O2 Na1 B2 102.27(7)
O1 Na1 B2 137.00(7)
C1 Na1 B2 28.80(6)
B1 Na1 B2 46.17(7)
B1 C1 B2 103.68(18)
B1 C1 C2 129.69(19)
B2 C1 C2 126.50(19)
B1 C1 Na1 84.00(12)
B2 C1 Na1 93.90(13)
C2 C1 Na1 95.01(14)
N1 B1 C1 110.01(18)
N1 B1 C9 121.91(19)
C1 B1 C9 127.98(19)
N1 B1 Na1 95.74(12)
C1 B1 Na1 64.87(11)
C9 B1 Na1 104.71(13)
N2 B2 C1 109.78(19)
N2 B2 C15 124.04(19)
C1 B2 C15 126.2(2)
N2 B2 Na1 95.11(13)
C1 B2 Na1 57.30(11)
C15 B2 Na1 114.75(14)
N2 N1 B1 107.51(16)
N2 N1 C3 116.30(16)
B1 N1 C3 121.61(16)
N1 N2 B2 108.49(16)
N1 N2 C6 113.93(16)
B2 N2 C6 126.88(18)
N1 C3 C4 113.00(17)
N1 C3 C5 114.38(18)
C4 C3 C5 111.88(19)
N2 C6 C8 111.71(19)
N2 C6 C7 111.35(19)
C8 C6 C7 111.3(2)
C10 C9 C14 115.82(19)
C10 C9 B1 119.81(18)
C14 C9 B1 124.08(19)
C11 C10 C9 122.8(2)
C12 C11 C10 119.3(2)
C13 C12 C11 119.7(2)
C12 C13 C14 120.1(2)
C13 C14 C9 122.3(2)
C16 C15 C20 115.5(2)
C16 C15 B2 121.0(2)
C20 C15 B2 123.29(19)
C17 C16 C15 122.3(2)
C18 C17 C16 119.9(2)
C19 C18 C17 119.7(2)
C18 C19 C20 120.1(2)
C19 C20 C15 122.6(2)
C21 O1 C24 105.52(17)
C21 O1 Na1 128.65(14)
C24 O1 Na1 116.83(14)
O1 C21 C22 105.6(2)
C21 C22 C23 104.8(2)
C24 C23 C22 103.9(2)
O1 C24 C23 106.06(19)
C25 O2 C28 107.0(2)
C25 O2 Na1 121.12(16)
C28 O2 Na1 131.82(15)
C26 C25 O2 109.1(3)
C25 C26 C27 108.3(3)
C26 C27 C28 103.5(2)
O2 C28 C27 106.8(2)
C29 O3 C32 106.4(2)
C29 O3 Na1 129.84(16)
C32 O3 Na1 122.66(15)
O3 C29 C30 108.7(3)
C29 C30 C31 105.6(2)
C32 C31 C30 104.8(2)
O3 C32 C31 107.0(2)

loop_
_geom_bond_atom_site_label_1
_geom_bond_atom_site_label_2
_geom_bond_distance
Na1 O3 2.3334(18)
Na1 O2 2.3417(18)
Na1 O1 2.3440(18)
Na1 C1 2.616(2)
Na1 B1 2.874(2)
Na1 B2 3.101(3)
C1 B1 1.494(3)
C1 B2 1.498(3)
C1 C2 1.521(3)
B1 N1 1.460(3)
B1 C9 1.589(3)
B2 N2 1.453(3)
B2 C15 1.586(3)
N1 N2 1.446(2)
N1 C3 1.479(3)
N2 C6 1.471(3)
C3 C4 1.519(3)
C3 C5 1.533(3)
C6 C8 1.524(3)
C6 C7 1.525(3)
C9 C10 1.400(3)
C9 C14 1.401(3)
C10 C11 1.393(3)
C11 C12 1.386(3)
C12 C13 1.383(3)
C13 C14 1.388(3)
C15 C16 1.396(3)
C15 C20 1.396(3)
C16 C17 1.395(3)
C17 C18 1.371(4)
C18 C19 1.368(4)
C19 C20 1.386(3)
O1 C21 1.416(3)
O1 C24 1.439(3)
C21 C22 1.502(4)
C22 C23 1.525(4)
C23 C24 1.512(3)
O2 C25 1.425(3)
O2 C28 1.434(3)
C25 C26 1.423(5)
C26 C27 1.485(5)
C27 C28 1.499(4)
O3 C29 1.410(3)
O3 C32 1.413(3)
C29 C30 1.436(4)
C30 C31 1.491(4)
C31 C32 1.490(4)
